data_4128773
loop_
_publ_author_name
'Corella-Ochoa, M Nieves'
'Tapia, Jes\'us B'
'Rubin, Heather N.'
'Lillo, Vanesa'
'Gonz\'alez-Cobos, Jes\'us'
'N\'u\~nez-Rico, Jos\'e Luis'
'Balestra, Salvador R. G.'
'Almora-Barrios, Neyvis'
'Lled\'os, Marina'
'G\"uell-Bara, Arnau'
'Cabezas-Gim\'enez, Juanjo'
'Escudero-Ad\'an, Eduardo C'
'Vidal-Ferran, Anton'
'Calero, Sof\'ia'
'Reynolds, Melissa'
'Mart\'i-Gastaldo, Carlos'
'Gal\'an-Mascar\'os, Jos\'e Ram\'on'

_publ_section_title
;
 Homochiral Metal-Organic Frameworks for Enantioselective Separations in
 Liquid Chromatography.
;
_journal_issue 36
_journal_name_full 'Journal of the American Chemical Society'
_journal_page_first 14306
_journal_page_last 14316
_journal_paper_doi 10.1021/jacs.9b06500
_journal_volume 141
_journal_year 2019
_chemical_absolute_configuration ad
_chemical_formula_sum 'C16 H25.33 Cu N10 O8.67'
_chemical_formula_weight 560.00
_space_group_IT_number 212
_space_group_name_Hall 'P 4acd 2ab 3'
_space_group_name_H-M_alt 'P 43 3 2'
_symmetry_cell_setting cubic
_symmetry_space_group_name_H-M 'P 43 3 2'
_atom_sites_solution_hydrogens mixed
_audit_creation_method SHELXL-2014/6
_cell_angle_alpha 90
_cell_angle_beta 90
_cell_angle_gamma 90
_cell_formula_units_Z 12
_cell_length_a 20.172(2)
_cell_length_b 20.172(2)
_cell_length_c 20.172(2)
_cell_measurement_reflns_used 3448
_cell_measurement_temperature 100(2)
_cell_measurement_theta_max 29.22
_cell_measurement_theta_min 2.26
_cell_volume 8208.2(14)
_computing_cell_refinement 'Bruker APEX2 v2014.9-0'
_computing_data_collection 'Bruker APEX2 v2014.9-0'
_computing_data_reduction 'Bruker SAINT V7.60A'
_computing_molecular_graphics 'Bruker SHELXTL'
_computing_publication_material 'Bruker SHELXTL'
_computing_structure_refinement 'SHELXL-2014 (Sheldrick, 2014)'
_computing_structure_solution 'SHELXS-2014 (Sheldrick, 2014)'
_diffrn_ambient_temperature 100(2)
_diffrn_detector_area_resol_mean 512
_diffrn_detector_type '4K CCD area detector APEX II'
_diffrn_measured_fraction_theta_full 0.979
_diffrn_measured_fraction_theta_max 0.976
_diffrn_measurement_device_type 'APEX DUO Kappa 4-axis goniometer'
_diffrn_measurement_method
;
 Fullsphere data collection, phi and omega scans
;
_diffrn_measurement_specimen_support 'magnetic support with MicroMount'
_diffrn_radiation_monochromator 'Quazar MX Multilayer Optics'
_diffrn_radiation_type MoK\a
_diffrn_radiation_wavelength 0.71073
_diffrn_reflns_Laue_measured_fraction_full 0.979
_diffrn_reflns_Laue_measured_fraction_max 0.976
_diffrn_reflns_limit_k_max 26
_diffrn_reflns_limit_k_min -7
_diffrn_reflns_limit_l_max 30
_diffrn_reflns_limit_l_min -6
_diffrn_reflns_point_group_measured_fraction_full 0.983
_diffrn_reflns_point_group_measured_fraction_max 0.976
_diffrn_reflns_theta_full 25.242
_diffrn_reflns_theta_max 32.062
_diffrn_reflns_theta_min 1.749
_diffrn_source 'Microfocus source E025 IuS'
_diffrn_source_current 0.6
_diffrn_source_power 50
_diffrn_source_size '0.2 mm x 0.2 mm fine focus'
_diffrn_source_type 'Bruker APEX DUO'
_exptl_absorpt_coefficient_mu 0.856
_exptl_absorpt_correction_T_max 0.975
_exptl_absorpt_correction_T_min 0.846
_exptl_absorpt_correction_type empirical
_exptl_absorpt_process_details
; 
 SADABS Version 2008/1 Bruker-Nonius
 Blessing, Acta Cryst. (1995) A51 33-38
;
_exptl_crystal_colour blue
_exptl_crystal_density_diffrn 1.359
_exptl_crystal_description block
_exptl_crystal_F_000 3476
_exptl_crystal_size_max 0.20
_exptl_crystal_size_mid 0.20
_exptl_crystal_size_min 0.20
_refine_diff_density_max 0.541
_refine_diff_density_min -0.275
_refine_diff_density_rms 0.082
_refine_ls_abs_structure_details
;
 Flack x determined using 1254 quotients [(I+)-(I-)]/[(I+)+(I-)]
 (Parsons, Flack and Wagner, Acta Cryst. B69 (2013) 249-259).
;
_refine_ls_abs_structure_Flack 0.009(15)
_refine_ls_extinction_method none
_refine_ls_goodness_of_fit_ref 1.054
_refine_ls_hydrogen_treatment noref
_refine_ls_matrix_type full
_refine_ls_number_parameters 274
_refine_ls_number_reflns 4680
_refine_ls_number_restraints 207
_refine_ls_restrained_S_all 1.037
_refine_ls_R_factor_all 0.0642
_refine_ls_R_factor_gt 0.0456
_refine_ls_shift/su_max 0.001
_refine_ls_shift/su_mean 0.000
_refine_ls_structure_factor_coef Fsqd
_refine_ls_weighting_details 'w=1/[\s^2^(Fo^2^)+(0.0600P)^2^] where P=(Fo^2^+2Fc^2^)/3'
_refine_ls_weighting_scheme calc
_refine_ls_wR_factor_gt 0.1189
_refine_ls_wR_factor_ref 0.1263
_reflns_Friedel_coverage 0.702
_reflns_Friedel_fraction_full 0.989
_reflns_Friedel_fraction_max 0.976
_reflns_number_gt 3621
_reflns_number_total 4680
_reflns_threshold_expression 'I > 2\s(I)'
_cod_data_source_file ja9b06500_si_002.cif
_cod_data_source_block TAMOF1_298K
_cod_depositor_comments
;
The following automatic conversions were performed:

data item '_symmetry_cell_setting' value 'Cubic' was changed to
'cubic' in accordance with the
/home/data/users/saulius/crontab/automatic-downloads/current/ACS/lib/dictionaries/cif_core.dic
dictionary named 'cif_core.dic' version 2.4.2 last updated on
2011-04-26.

Automatic conversion script
Id: cif_fix_values 6909 2019-04-08 15:41:33Z antanas 
;
_cod_original_cell_volume 8208(2)
_cod_original_sg_symbol_H-M P4(3)32
_cod_database_code 4128773
_shelx_space_group_comment
;
The symmetry employed for this shelxl refinement is uniquely defined
by the following loop, which should always be used as a source of
symmetry information in preference to the above space-group names.
They are only intended as comments.
;
_shelx_estimated_absorpt_t_min 0.958
_shelx_estimated_absorpt_t_max 0.975
_shelxl_version_number 2014/6

loop_
_space_group_symop_operation_xyz
'x, y, z'
'-x+1/2, -y, z+1/2'
'-x, y+1/2, -z+1/2'
'x+1/2, -y+1/2, -z'
'z, x, y'
'z+1/2, -x+1/2, -y'
'-z+1/2, -x, y+1/2'
'-z, x+1/2, -y+1/2'
'y, z, x'
'-y, z+1/2, -x+1/2'
'y+1/2, -z+1/2, -x'
'-y+1/2, -z, x+1/2'
'y+1/4, x+3/4, -z+3/4'
'-y+1/4, -x+1/4, -z+1/4'
'y+3/4, -x+3/4, z+1/4'
'-y+3/4, x+1/4, z+3/4'
'x+1/4, z+3/4, -y+3/4'
'-x+3/4, z+1/4, y+3/4'
'-x+1/4, -z+1/4, -y+1/4'
'x+3/4, -z+3/4, y+1/4'
'z+1/4, y+3/4, -x+3/4'
'z+3/4, -y+3/4, x+1/4'
'-z+3/4, y+1/4, x+3/4'
'-z+1/4, -y+1/4, -x+1/4'

loop_
_atom_site_label
_atom_site_type_symbol
_atom_site_fract_x
_atom_site_fract_y
_atom_site_fract_z
_atom_site_U_iso_or_equiv
_atom_site_adp_type
_atom_site_occupancy
_atom_site_site_symmetry_order
_atom_site_calc_flag
_atom_site_refinement_flags_posn
_atom_site_refinement_flags_adp
_atom_site_refinement_flags_occupancy
_atom_site_disorder_assembly
_atom_site_disorder_group
Cu01 Cu 0.6250 0.09341(2) 0.15659(2) 0.02627(12) Uani 1 2 d S TU P . .
O1 O 0.39239(13) 0.18256(13) 0.28601(13) 0.0396(6) Uani 1 1 d . U . . .
O2 O 0.34681(15) 0.16153(13) 0.18813(14) 0.0501(7) Uani 1 1 d . U . . .
N1 N 0.42989(11) 0.30645(12) 0.25374(13) 0.0227(5) Uani 1 1 d . U . . .
N2 N 0.50698(12) 0.33393(12) 0.32417(12) 0.0219(5) Uani 1 1 d . U . . .
N3 N 0.46281(13) 0.38662(12) 0.31977(13) 0.0267(5) Uani 1 1 d . U . . .
N4 N 0.57220(13) 0.17427(13) 0.13846(13) 0.0305(6) Uani 1 1 d . U . . .
N5 N 0.54209(15) 0.27687(14) 0.12120(15) 0.0335(6) Uani 1 1 d . U . . .
H5 H 0.5448 0.3197 0.1134 0.040 Uiso 1 1 calc R U . . .
C1 C 0.38904(15) 0.27006(15) 0.20558(16) 0.0264(6) Uani 1 1 d . U . . .
H1 H 0.3451 0.2930 0.2038 0.032 Uiso 1 1 calc R U . . .
C2 C 0.48624(14) 0.28686(14) 0.28433(15) 0.0240(6) Uani 1 1 d . U . . .
H2 H 0.5076 0.2454 0.2779 0.029 Uiso 1 1 calc R U . . .
C3 C 0.41803(15) 0.36802(14) 0.27684(15) 0.0250(6) Uani 1 1 d . U . . .
H3 H 0.3815 0.3946 0.2635 0.030 Uiso 1 1 calc R U . . .
C4 C 0.41878(16) 0.27415(16) 0.13590(16) 0.0310(7) Uani 1 1 d . U . . .
H4A H 0.3885 0.2522 0.1041 0.037 Uiso 1 1 calc R U . . .
H4B H 0.4228 0.3213 0.1228 0.037 Uiso 1 1 calc R U . . .
C5 C 0.48528(16) 0.24217(16) 0.13199(16) 0.0285(6) Uani 1 1 d . U . . .
C6 C 0.50461(17) 0.17853(17) 0.14294(16) 0.0307(7) Uani 1 1 d . U . . .
H6 H 0.4757 0.1426 0.1523 0.037 Uiso 1 1 calc R U . . .
C7 C 0.59307(19) 0.23473(16) 0.12447(18) 0.0347(7) Uani 1 1 d . U . . .
H7 H 0.6381 0.2466 0.1177 0.042 Uiso 1 1 calc R U . . .
C8 C 0.37574(15) 0.19850(16) 0.22981(17) 0.0288(6) Uani 1 1 d . U . . .
O1W O 0.64264(17) 0.27284(16) 0.28624(17) 0.0587(8) Uani 1 1 d D U . . .
H1WA H 0.653(2) 0.2335(6) 0.275(2) 0.088 Uiso 1 1 d D U . . .
H1WB H 0.6703(15) 0.2975(11) 0.2657(18) 0.088 Uiso 1 1 d D U . . .
O2W O 0.7529(8) 0.2805(10) 0.1961(7) 0.100(5) Uani 0.25 1 d D U P . 1
H2WA H 0.7668(6) 0.2668(6) 0.2332(6) 0.150 Uiso 0.75 3 d DS U P A 1
H2WB H 0.7846(15) 0.3031(19) 0.1799(15) 0.150 Uiso 0.25 1 d D U P B 1
O3W O 0.7898(12) 0.2499(11) 0.1510(12) 0.108(6) Uani 0.1667 1 d D U P C -2
H3WA H 0.8154(16) 0.2796(18) 0.1665(19) 0.162 Uiso 0.1667 1 d D U P D -2
H3WB H 0.7673(16) 0.269(2) 0.1211(15) 0.162 Uiso 0.1667 1 d D U P E -2
O4W O 0.2468(9) 0.2202(12) 0.1035(8) 0.110(5) Uani 0.25 1 d D U P F 1
H4WA H 0.249(2) 0.224(7) 0.1455(10) 0.165 Uiso 0.25 1 d D U P G 1
H4WB H 0.2063(12) 0.211(5) 0.0954(19) 0.165 Uiso 0.25 1 d D U P H 1
O5W O 0.2194(11) 0.2053(11) 0.1345(8) 0.122(5) Uani 0.25 1 d D U P I 2
H5WA H 0.215(3) 0.205(4) 0.1765(9) 0.182 Uiso 0.25 1 d D U P J 2
H5WB H 0.1887(17) 0.180(2) 0.1205(17) 0.182 Uiso 0.25 1 d D U P K 2
O6W O 0.2508(13) 0.1666(15) 0.102(2) 0.117(6) Uani 0.0833 1 d D U P L 3
H6WA H 0.2223(13) 0.150(3) 0.128(2) 0.175 Uiso 0.0833 1 d D U P M 3
H6WB H 0.2811(13) 0.1375(19) 0.098(3) 0.175 Uiso 0.0833 1 d D U P N 3
O7W O 0.4301(19) 0.0832(12) 0.0237(12) 0.073(9) Uani 0.0833 1 d D U P O 1
H7WA H 0.442(3) 0.0438(11) 0.014(3) 0.109 Uiso 0.0833 1 d D U P P 1
H7WB H 0.413(3) 0.0983(17) -0.0120(15) 0.109 Uiso 0.0833 1 d D U P Q 1
O8W O 0.7520(7) 0.2910(9) 0.0451(9) 0.115(9) Uani 0.1667 1 d D U P R -3
H8WA H 0.7925(7) 0.3012(19) 0.051(3) 0.173 Uiso 0.1667 1 d D U P S -3
H8WB H 0.7434(17) 0.2631(11) 0.0755(10) 0.173 Uiso 0.1667 1 d D U P T -3
O9W O 0.3537(7) 0.1261(8) 0.0484(10) 0.075(7) Uani 0.0833 1 d D U P U -4
H9WA H 0.3927(6) 0.1108(9) 0.044(2) 0.112 Uiso 0.0833 1 d D U P V -4
H9WB H 0.3526(12) 0.1602(7) 0.0237(11) 0.112 Uiso 0.0833 1 d D U P W -4

loop_
_atom_site_aniso_label
_atom_site_aniso_U_11
_atom_site_aniso_U_22
_atom_site_aniso_U_33
_atom_site_aniso_U_23
_atom_site_aniso_U_13
_atom_site_aniso_U_12
Cu01 0.0305(3) 0.02418(15) 0.02418(15) 0.00543(19) 0.01025(15) 0.01025(15)
O1 0.0457(15) 0.0362(13) 0.0369(14) 0.0011(10) 0.0024(11) -0.0054(11)
O2 0.0597(17) 0.0330(13) 0.0576(17) -0.0059(12) -0.0191(14) -0.0084(12)
N1 0.0189(11) 0.0205(11) 0.0287(12) -0.0021(9) -0.0037(9) 0.0041(8)
N2 0.0202(11) 0.0211(11) 0.0243(12) 0.0030(9) -0.0028(8) 0.0025(8)
N3 0.0270(12) 0.0221(12) 0.0309(13) -0.0012(10) -0.0027(9) 0.0039(9)
N4 0.0317(14) 0.0294(13) 0.0304(14) 0.0051(10) 0.0080(10) 0.0093(10)
N5 0.0382(15) 0.0243(13) 0.0379(15) 0.0047(11) 0.0055(12) 0.0059(11)
C1 0.0226(14) 0.0245(14) 0.0319(15) -0.0067(11) -0.0071(11) 0.0060(10)
C2 0.0228(14) 0.0201(13) 0.0291(14) 0.0008(10) -0.0034(11) 0.0036(10)
C3 0.0230(14) 0.0209(13) 0.0311(14) 0.0013(11) -0.0005(10) 0.0048(10)
C4 0.0354(17) 0.0273(15) 0.0304(16) -0.0014(12) -0.0111(12) 0.0117(12)
C5 0.0352(16) 0.0263(15) 0.0240(14) -0.0006(11) -0.0005(12) 0.0096(11)
C6 0.0342(16) 0.0267(15) 0.0312(16) 0.0024(12) 0.0029(12) 0.0098(12)
C7 0.0384(18) 0.0277(15) 0.0381(17) 0.0058(13) 0.0097(14) 0.0075(13)
C8 0.0201(13) 0.0247(14) 0.0417(17) -0.0066(12) 0.0024(12) 0.0027(11)
O1W 0.061(2) 0.0561(19) 0.0587(19) -0.0105(15) 0.0088(15) 0.0034(16)
O2W 0.098(7) 0.098(7) 0.104(7) 0.002(5) 0.011(5) -0.012(5)
O3W 0.108(10) 0.108(10) 0.108(10) -0.003(8) 0.009(8) -0.013(8)
O4W 0.110(8) 0.110(8) 0.111(8) 0.000(7) -0.014(7) 0.004(7)
O5W 0.123(8) 0.121(8) 0.121(8) -0.004(7) -0.008(7) 0.007(7)
O6W 0.117(9) 0.116(9) 0.117(9) -0.004(8) -0.010(8) 0.004(8)
O7W 0.072(13) 0.075(13) 0.072(13) 0.002(10) 0.001(10) 0.001(10)
O8W 0.126(14) 0.103(13) 0.117(13) -0.009(11) 0.002(11) -0.005(11)
O9W 0.076(8) 0.075(8) 0.073(8) -0.004(5) -0.003(5) -0.001(5)

loop_
_atom_type_symbol
_atom_type_description
_atom_type_scat_dispersion_real
_atom_type_scat_dispersion_imag
_atom_type_scat_source
C C 0.0033 0.0016 'International Tables Vol C Tables 4.2.6.8 and 6.1.1.4'
H H 0.0000 0.0000 'International Tables Vol C Tables 4.2.6.8 and 6.1.1.4'
N N 0.0061 0.0033 'International Tables Vol C Tables 4.2.6.8 and 6.1.1.4'
O O 0.0106 0.0060 'International Tables Vol C Tables 4.2.6.8 and 6.1.1.4'
Cu Cu 0.3201 1.2651 'International Tables Vol C Tables 4.2.6.8 and 6.1.1.4'

loop_
_geom_angle_atom_site_label_1
_geom_angle_atom_site_label_2
_geom_angle_atom_site_label_3
_geom_angle
_geom_angle_site_symmetry_1
_geom_angle_site_symmetry_3
N4 Cu01 N4 89.14(15) 19_655 .
N4 Cu01 N2 174.13(11) 19_655 21_545
N4 Cu01 N2 87.97(10) . 21_545
N4 Cu01 N2 87.98(10) 19_655 8_645
N4 Cu01 N2 174.13(11) . 8_645
N2 Cu01 N2 95.34(14) 21_545 8_645
C3 N1 C2 105.1(2) . .
C3 N1 C1 126.1(2) . .
C2 N1 C1 128.8(2) . .
C2 N2 N3 108.0(2) . .
C2 N2 Cu01 130.6(2) . 11_556
N3 N2 Cu01 120.69(18) . 11_556
C3 N3 N2 105.4(2) . .
C7 N4 C6 105.9(3) . .
C7 N4 Cu01 128.9(2) . .
C6 N4 Cu01 125.1(2) . .
C7 N5 C5 108.3(3) . .
N1 C1 C4 111.1(3) . .
N1 C1 C8 110.7(3) . .
C4 C1 C8 114.1(2) . .
N2 C2 N1 109.6(2) . .
N3 C3 N1 111.8(2) . .
C5 C4 C1 112.2(2) . .
C6 C5 N5 105.7(3) . .
C6 C5 C4 131.1(3) . .
N5 C5 C4 123.0(3) . .
C5 C6 N4 109.5(3) . .
N4 C7 N5 110.7(3) . .
O1 C8 O2 125.9(3) . .
O1 C8 C1 119.3(3) . .
O2 C8 C1 114.8(3) . .
O7W O2W O2W 146(2) 23_554 8_645
O7W O2W O2W 95(3) 23_554 11_556
O2W O2W O2W 60.004(3) 8_645 11_556

loop_
_geom_bond_atom_site_label_1
_geom_bond_atom_site_label_2
_geom_bond_distance
_geom_bond_site_symmetry_2
Cu01 N4 1.982(3) 19_655
Cu01 N4 1.982(3) .
Cu01 N2 2.032(2) 21_545
Cu01 N2 2.032(2) 8_645
O1 C8 1.225(4) .
O2 C8 1.267(4) .
N1 C3 1.348(4) .
N1 C2 1.352(4) .
N1 C1 1.470(4) .
N2 C2 1.312(4) .
N2 N3 1.390(3) .
N2 Cu01 2.032(2) 11_556
N3 C3 1.307(4) .
N4 C7 1.321(4) .
N4 C6 1.369(4) .
N5 C7 1.336(4) .
N5 C5 1.360(5) .
C1 C4 1.530(5) .
C1 C8 1.547(5) .
C4 C5 1.491(4) .
C5 C6 1.360(4) .
O2W O7W 1.23(3) 23_554
O2W O2W 1.26(2) 8_645
O2W O2W 1.26(2) 11_556
O7W O2W 1.23(3) 21_545

loop_
_geom_torsion_atom_site_label_1
_geom_torsion_atom_site_label_2
_geom_torsion_atom_site_label_3
_geom_torsion_atom_site_label_4
_geom_torsion
_geom_torsion_site_symmetry_1
C2 N2 N3 C3 -0.4(3) .
Cu01 N2 N3 C3 171.2(2) 11_556
C3 N1 C1 C4 99.6(3) .
C2 N1 C1 C4 -80.5(4) .
C3 N1 C1 C8 -132.5(3) .
C2 N1 C1 C8 47.4(4) .
N3 N2 C2 N1 -0.1(3) .
Cu01 N2 C2 N1 -170.5(2) 11_556
C3 N1 C2 N2 0.5(3) .
C1 N1 C2 N2 -179.5(3) .
N2 N3 C3 N1 0.7(3) .
C2 N1 C3 N3 -0.7(4) .
C1 N1 C3 N3 179.2(3) .
N1 C1 C4 C5 63.2(3) .
C8 C1 C4 C5 -62.9(3) .
C7 N5 C5 C6 1.1(4) .
C7 N5 C5 C4 176.3(3) .
C1 C4 C5 C6 61.1(5) .
C1 C4 C5 N5 -112.6(3) .
N5 C5 C6 N4 -0.4(4) .
C4 C5 C6 N4 -175.0(3) .
C7 N4 C6 C5 -0.5(4) .
Cu01 N4 C6 C5 175.5(2) .
C6 N4 C7 N5 1.2(4) .
Cu01 N4 C7 N5 -174.6(2) .
C5 N5 C7 N4 -1.5(4) .
N1 C1 C8 O1 8.1(4) .
C4 C1 C8 O1 134.4(3) .
N1 C1 C8 O2 -172.9(3) .
C4 C1 C8 O2 -46.7(4) .
